data_4310887
loop_
_publ_author_name
'Thomas A. Scott'
'Besma Abbaoui'
'Hong-Cai Zhou'

_publ_section_title
;
 Crystallographic Evidence for Chromium-Platinum Interaction
;
_journal_name_full 'Inorganic Chemistry'
_journal_page_first 2459
_journal_page_last 2461
_journal_paper_doi 10.1021/ic049968c
_journal_volume 43
_journal_year 2004
_chemical_formula_moiety 'Pt Cr (C6 H10 S N)4, 0.5 (C4 H10 O)'
_chemical_formula_sum 'C26 H45 Cr N4 O0.5 Pt S4'
_chemical_formula_weight 797.00
_chemical_melting_point ?
_chemical_name_common none
_chemical_name_systematic
; 

 PtCr(tc)4.0.5Et2O 

;
_space_group_IT_number 130
_symmetry_cell_setting tetragonal
_symmetry_space_group_name_Hall '-P 4a 2ac'
_symmetry_space_group_name_H-M 'P 4/n c c :2'
_atom_sites_solution_hydrogens geom
_atom_sites_solution_primary direct
_atom_sites_solution_secondary difmap
_audit_creation_method SHELXL-97
_cell_angle_alpha 90.00
_cell_angle_beta 90.00
_cell_angle_gamma 90.00
_cell_formula_units_Z 4
_cell_length_a 15.4221(3)
_cell_length_b 15.4221(3)
_cell_length_c 14.4110(6)
_cell_measurement_reflns_used 6580
_cell_measurement_temperature 213(2)
_cell_measurement_theta_max 26.39
_cell_measurement_theta_min 2.64
_cell_volume 3427.53(17)
_computing_cell_refinement 'Bruker SMART'
_computing_data_collection 'Bruker SMART'
_computing_data_reduction 'Bruker SAINT'
_computing_molecular_graphics 'Bruker SHELXTL'
_computing_publication_material 'Bruker SHELXTL'
_computing_structure_refinement 'SHELXL-97 (Sheldrick, 1997)'
_computing_structure_solution 'SHELXS-97 (Sheldrick, 1990)'
_diffrn_ambient_temperature 213(2)
_diffrn_measured_fraction_theta_full 0.995
_diffrn_measured_fraction_theta_max 0.995
_diffrn_measurement_device_type 'CCD area detector'
_diffrn_measurement_method 'phi and omega scans'
_diffrn_radiation_monochromator graphite
_diffrn_radiation_source 'fine-focus sealed tube'
_diffrn_radiation_type MoK\a
_diffrn_radiation_wavelength 0.71073
_diffrn_reflns_av_R_equivalents 0.0278
_diffrn_reflns_av_sigmaI/netI 0.0184
_diffrn_reflns_limit_h_max 18
_diffrn_reflns_limit_h_min -16
_diffrn_reflns_limit_k_max 18
_diffrn_reflns_limit_k_min -14
_diffrn_reflns_limit_l_max 17
_diffrn_reflns_limit_l_min -17
_diffrn_reflns_number 18077
_diffrn_reflns_theta_full 24.98
_diffrn_reflns_theta_max 24.98
_diffrn_reflns_theta_min 2.64
_diffrn_standards_decay_% 0
_diffrn_standards_interval_time .
_exptl_absorpt_coefficient_mu 4.663
_exptl_absorpt_correction_T_max 0.87
_exptl_absorpt_correction_T_min 0.62
_exptl_absorpt_correction_type SADABS
_exptl_crystal_colour orange
_exptl_crystal_density_diffrn 1.620
_exptl_crystal_density_meas ?
_exptl_crystal_density_method .
_exptl_crystal_description needle
_exptl_crystal_F_000 1728
_exptl_crystal_size_max 0.56
_exptl_crystal_size_mid 0.07
_exptl_crystal_size_min 0.03
_refine_diff_density_max 1.179
_refine_diff_density_min -0.228
_refine_diff_density_rms 0.104
_refine_ls_extinction_method none
_refine_ls_goodness_of_fit_ref 1.122
_refine_ls_hydrogen_treatment mixed
_refine_ls_matrix_type full
_refine_ls_number_parameters 136
_refine_ls_number_reflns 1510
_refine_ls_number_restraints 1
_refine_ls_restrained_S_all 1.122
_refine_ls_R_factor_all 0.0307
_refine_ls_R_factor_gt 0.0236
_refine_ls_shift/su_max 0.002
_refine_ls_shift/su_mean 0.000
_refine_ls_structure_factor_coef Fsqd
_refine_ls_weighting_details 'calc w=1/[\s^2^(Fo^2^)+(0.0436P)^2^+2.0380P] where P=(Fo^2^+2Fc^2^)/3'
_refine_ls_weighting_scheme calc
_refine_ls_wR_factor_gt 0.0670
_refine_ls_wR_factor_ref 0.0745
_reflns_number_gt 1233
_reflns_number_total 1510
_reflns_threshold_expression >2sigma(I)
_cod_data_source_file ic049968csi20040106_085328_3.cif
_cod_data_source_block Compound_2_ether
_cod_depositor_comments
;
The following automatic conversions were performed:
'_symmetry_cell_setting' value 'Tetragonal' changed to 'tetragonal'
according to '/home/adriana/struct/CIF-dictionaries/cif_core.dic'
dictionary named 'cif_core.dic' version 2.4.1 from 2010-06-29.

Automatic conversion script
Id: cif_fix_enum 1555 2011-01-17 13:19:09Z saulius 

The following automatic conversions were performed:

'_chemical_melting_point' value 'none' was changed to '?' - the value
is undefined or not given.

Automatic conversion script
Id: cif_fix_values 1569 2011-02-09 13:29:24Z adriana 
;
_cod_original_sg_symbol_H-M 'P 4/n c c'
_cod_original_formula_sum 'C26 H45 Cr N4 O0.50 Pt S4'
_cod_database_code 4310887

loop_
_symmetry_equiv_pos_as_xyz
'x, y, z'
'-x+1/2, -y+1/2, z'
'-y+1/2, x, z'
'y, -x+1/2, z'
'-x, y+1/2, -z+1/2'
'x+1/2, -y, -z+1/2'
'y+1/2, x+1/2, -z+1/2'
'-y, -x, -z+1/2'
'-x, -y, -z'
'x-1/2, y-1/2, -z'
'y-1/2, -x, -z'
'-y, x-1/2, -z'
'x, -y-1/2, z-1/2'
'-x-1/2, y, z-1/2'
'-y-1/2, -x-1/2, z-1/2'
'y, x, z-1/2'

loop_
_atom_site_label
_atom_site_type_symbol
_atom_site_fract_x
_atom_site_fract_y
_atom_site_fract_z
_atom_site_U_iso_or_equiv
_atom_site_adp_type
_atom_site_occupancy
_atom_site_symmetry_multiplicity
_atom_site_calc_flag
_atom_site_refinement_flags
_atom_site_disorder_assembly
_atom_site_disorder_group
Pt1 Pt 0.2500 0.2500 0.606492(18) 0.03461(14) Uani 1 4 d S . .
Cr1 Cr 0.2500 0.2500 0.42773(9) 0.0310(3) Uani 1 4 d S . .
S1 S 0.40021(7) 0.23771(6) 0.60369(6) 0.0437(3) Uani 1 1 d . . .
N1 N 0.37922(17) 0.28417(19) 0.42683(18) 0.0363(6) Uani 1 1 d . . .
C1 C 0.4325(2) 0.2721(2) 0.4945(3) 0.0376(8) Uani 1 1 d . . .
C2 C 0.5289(2) 0.2875(3) 0.4866(3) 0.0484(9) Uani 1 1 d . . .
H7 H 0.560(3) 0.257(2) 0.434(4) 0.055(12) Uiso 1 1 d . . .
H8 H 0.554(3) 0.268(2) 0.541(3) 0.053(12) Uiso 1 1 d . . .
C3 C 0.5513(3) 0.3831(3) 0.4771(3) 0.0634(11) Uani 1 1 d . . .
H3B H 0.614(4) 0.382(4) 0.488(3) 0.10(2) Uiso 1 1 d . . .
H3A H 0.511(3) 0.420(3) 0.528(3) 0.069(12) Uiso 1 1 d . . .
C5 C 0.4460(3) 0.4114(3) 0.3442(4) 0.0566(11) Uani 1 1 d . . .
H5A H 0.411(3) 0.442(3) 0.381(3) 0.055(13) Uiso 1 1 d . . .
H5B H 0.444(3) 0.430(3) 0.281(4) 0.062(15) Uiso 1 1 d . . .
C6 C 0.4117(3) 0.3195(3) 0.3385(3) 0.0449(9) Uani 1 1 d . . .
H1 H 0.453(2) 0.286(2) 0.309(2) 0.034(8) Uiso 1 1 d . . .
H9 H 0.365(3) 0.321(2) 0.296(3) 0.041(9) Uiso 1 1 d . . .
C7 C 0.5381(3) 0.4187(4) 0.3795(3) 0.0662(12) Uani 1 1 d . . .
H14 H 0.558(3) 0.481(3) 0.374(3) 0.076(14) Uiso 1 1 d . . .
H15 H 0.576(3) 0.385(3) 0.340(3) 0.055(12) Uiso 1 1 d . . .
C1S C 0.8581(15) 0.3581(15) 0.2500 0.141(9) Uani 0.50 2 d SPD . .
C2S C 0.7892(16) 0.3056(19) 0.3022(18) 0.17(2) Uani 0.25 1 d PD . .
O1S O 0.7500 0.2500 0.2500 0.20(2) Uani 0.50 4 d SP . .

loop_
_atom_site_aniso_label
_atom_site_aniso_U_11
_atom_site_aniso_U_22
_atom_site_aniso_U_33
_atom_site_aniso_U_23
_atom_site_aniso_U_13
_atom_site_aniso_U_12
Pt1 0.04089(16) 0.04089(16) 0.0221(2) 0.000 0.000 0.000
Cr1 0.0353(4) 0.0353(4) 0.0222(6) 0.000 0.000 0.000
S1 0.0431(6) 0.0554(6) 0.0325(5) 0.0078(4) -0.0043(4) 0.0020(4)
N1 0.0377(15) 0.0413(15) 0.0298(14) -0.0010(13) 0.0017(12) -0.0008(12)
C1 0.0380(18) 0.0370(17) 0.0379(19) -0.0017(15) 0.0026(16) 0.0009(14)
C2 0.038(2) 0.060(2) 0.047(2) 0.002(2) -0.0016(18) -0.0001(18)
C3 0.049(2) 0.073(3) 0.069(3) 0.001(2) -0.002(2) -0.020(2)
C5 0.062(3) 0.058(3) 0.050(3) 0.016(2) 0.012(2) -0.002(2)
C6 0.048(2) 0.056(2) 0.0306(18) 0.0010(16) 0.0078(18) -0.0007(19)
C7 0.063(3) 0.065(3) 0.071(3) 0.007(2) 0.010(2) -0.020(2)
C1S 0.151(13) 0.151(13) 0.12(2) 0.040(11) -0.040(11) 0.031(18)
C2S 0.15(3) 0.26(5) 0.10(2) -0.13(3) -0.08(2) 0.14(3)
O1S 0.25(3) 0.25(3) 0.10(2) 0.000 0.000 0.14(3)

loop_
_atom_type_symbol
_atom_type_description
_atom_type_scat_dispersion_real
_atom_type_scat_dispersion_imag
_atom_type_scat_source
C C 0.0033 0.0016 'International Tables Vol C Tables 4.2.6.8 and 6.1.1.4'
H H 0.0000 0.0000 'International Tables Vol C Tables 4.2.6.8 and 6.1.1.4'
N N 0.0061 0.0033 'International Tables Vol C Tables 4.2.6.8 and 6.1.1.4'
O O 0.0106 0.0060 'International Tables Vol C Tables 4.2.6.8 and 6.1.1.4'
S S 0.1246 0.1234 'International Tables Vol C Tables 4.2.6.8 and 6.1.1.4'
Cr Cr 0.3209 0.6236 'International Tables Vol C Tables 4.2.6.8 and 6.1.1.4'
Pt Pt -1.7033 8.3905 'International Tables Vol C Tables 4.2.6.8 and 6.1.1.4'

loop_
_geom_angle_atom_site_label_1
_geom_angle_atom_site_label_2
_geom_angle_atom_site_label_3
_geom_angle
_geom_angle_site_symmetry_1
_geom_angle_site_symmetry_3
_geom_angle_publ_flag
S1 Pt1 S1 89.983(1) 3 2 ?
S1 Pt1 S1 89.983(1) 3 . ?
S1 Pt1 S1 178.01(5) 2 . ?
S1 Pt1 S1 178.01(5) 3 4 ?
S1 Pt1 S1 89.983(1) 2 4 ?
S1 Pt1 S1 89.983(1) . 4 ?
S1 Pt1 Cr1 89.01(2) 3 . ?
S1 Pt1 Cr1 89.01(2) 2 . ?
S1 Pt1 Cr1 89.01(2) . . ?
S1 Pt1 Cr1 89.01(2) 4 . ?
N1 Cr1 N1 89.998(1) 3 . ?
N1 Cr1 N1 89.998(1) 3 2 ?
N1 Cr1 N1 179.28(16) . 2 ?
N1 Cr1 N1 179.28(16) 3 4 ?
N1 Cr1 N1 89.998(1) . 4 ?
N1 Cr1 N1 89.998(1) 2 4 ?
N1 Cr1 Pt1 90.36(8) 3 . ?
N1 Cr1 Pt1 90.36(8) . . ?
N1 Cr1 Pt1 90.36(8) 2 . ?
N1 Cr1 Pt1 90.36(8) 4 . ?
C1 S1 Pt1 106.08(13) . . ?
C1 N1 C6 119.4(3) . . ?
C1 N1 Cr1 125.1(2) . . ?
C6 N1 Cr1 115.4(2) . . ?
N1 C1 C2 123.3(3) . . ?
N1 C1 S1 123.2(3) . . ?
C2 C1 S1 113.5(3) . . ?
C1 C2 C3 112.5(3) . . ?
C2 C3 C7 113.7(4) . . ?
C7 C5 C6 114.6(4) . . ?
N1 C6 C5 114.7(3) . . ?
C5 C7 C3 114.1(4) . . ?
C2S C1S C2S 61(2) 7_545 . ?
O1S C2S C1S 113(2) . . ?
O1S C2S C2S 53.2(13) . 7_545 ?
C1S C2S C2S 59.7(11) . 7_545 ?
C2S O1S C2S 74(3) . 7_545 ?
C2S O1S C2S 164(2) . 8_665 ?
C2S O1S C2S 109(3) 7_545 8_665 ?
C2S O1S C2S 109(3) . 2_655 ?
C2S O1S C2S 164(2) 7_545 2_655 ?
C2S O1S C2S 74(3) 8_665 2_655 ?

loop_
_geom_bond_atom_site_label_1
_geom_bond_atom_site_label_2
_geom_bond_distance
_geom_bond_site_symmetry_2
_geom_bond_publ_flag
Pt1 S1 2.3247(12) 3 ?
Pt1 S1 2.3247(12) 2 ?
Pt1 S1 2.3247(12) . ?
Pt1 S1 2.3247(12) 4 ?
Pt1 Cr1 2.5761(13) . ?
Cr1 N1 2.061(3) 3 ?
Cr1 N1 2.061(3) . ?
Cr1 N1 2.061(3) 2 ?
Cr1 N1 2.061(3) 4 ?
S1 C1 1.734(4) . ?
N1 C1 1.288(4) . ?
N1 C6 1.473(4) . ?
C1 C2 1.509(5) . ?
C2 C3 1.521(6) . ?
C3 C7 1.524(6) . ?
C5 C7 1.513(7) . ?
C5 C6 1.514(6) . ?
C1S C2S 1.534(10) 7_545 ?
C1S C2S 1.534(10) . ?
C2S O1S 1.29(3) . ?
C2S C2S 1.55(5) 7_545 ?
O1S C2S 1.29(3) 7_545 ?
O1S C2S 1.29(3) 8_665 ?
O1S C2S 1.29(3) 2_655 ?
